data_1549975
loop_
_publ_author_name
'Schulte, Kelsey A.'
'Vignesh, Kuduva R.'
'Dunbar, Kim R.'

_publ_section_title
;
 Effects of coordination sphere on unusually large zero field splitting
 and slow magnetic relaxation in trigonally symmetric molecules.
;
_journal_issue 48
_journal_name_full 'Chemical science'
_journal_page_first 9018
_journal_page_last 9026
_journal_paper_doi 10.1039/c8sc02820f
_journal_volume 9
_journal_year 2018
_chemical_formula_moiety 'C33 H45 Fe N4 O6 S3, C4 H12 N'
_chemical_formula_sum 'C37 H57 Fe N5 O6 S3'
_chemical_formula_weight 819.90
_chemical_properties_physical Air-sensitive,Hygroscopic
_space_group_crystal_system monoclinic
_space_group_IT_number 14
_space_group_name_Hall '-P 2yn'
_space_group_name_H-M_alt 'P 1 21/n 1'
_symmetry_space_group_name_Hall '-P 2yn'
_symmetry_space_group_name_H-M 'P 1 21/n 1'
_atom_sites_solution_hydrogens geom
_audit_creation_date 2018-06-22
_audit_creation_method
;
Olex2 1.2
(compiled 2018.05.29 svn.r3508 for OlexSys, GUI svn.r5506)
;
_audit_update_record
;
2018-06-22 deposited with the CCDC.
2018-09-17 downloaded from the CCDC.
;
_cell_angle_alpha 90
_cell_angle_beta 94.9100(10)
_cell_angle_gamma 90
_cell_formula_units_Z 4
_cell_length_a 21.1950(6)
_cell_length_b 9.0313(3)
_cell_length_c 21.2797(6)
_cell_measurement_reflns_used 33077
_cell_measurement_temperature 100
_cell_measurement_theta_max 25.69
_cell_measurement_theta_min 2.45
_cell_volume 4058.4(2)
_computing_cell_refinement 'SAINT+ Ver. 8.34A (Bruker-AXS, 2014)'
_computing_data_collection 'APEX3(Bruker-AXS, 2015)'
_computing_data_reduction 'SAINT+ Ver. 8.34A (Bruker-AXS, 2014)'
_computing_molecular_graphics 'SHELXTL (Sheldrick, 2008-2013)'
_computing_publication_material 'SHELXTL (Sheldrick, 2008-2013)'
_computing_structure_refinement 'SHELXTL (Sheldrick, 2008-2013)'
_computing_structure_solution 'SHELXTL (Sheldrick, 2008-2013)'
_diffrn_ambient_temperature 100
_diffrn_detector_area_resol_mean 7.9
_diffrn_detector_type 'CMOS area detector'
_diffrn_measured_fraction_theta_full 0.960
_diffrn_measured_fraction_theta_max 0.947
_diffrn_measurement_device 'three-circle diffractometer'
_diffrn_measurement_device_type Quest
_diffrn_measurement_method '0.5\ \w and 0.5\ \f scans'
_diffrn_radiation_collimation 'focusing mirrors'
_diffrn_radiation_monochromator 'mirror optics'
_diffrn_radiation_probe x-ray
_diffrn_radiation_type MoK\a
_diffrn_radiation_wavelength 0.71073
_diffrn_reflns_av_R_equivalents 0.0486
_diffrn_reflns_av_unetI/netI 0.0315
_diffrn_reflns_Laue_measured_fraction_full 0.960
_diffrn_reflns_Laue_measured_fraction_max 0.947
_diffrn_reflns_limit_h_max 24
_diffrn_reflns_limit_h_min -24
_diffrn_reflns_limit_k_max 11
_diffrn_reflns_limit_k_min -11
_diffrn_reflns_limit_l_max 26
_diffrn_reflns_limit_l_min -25
_diffrn_reflns_number 86232
_diffrn_reflns_point_group_measured_fraction_full 0.960
_diffrn_reflns_point_group_measured_fraction_max 0.947
_diffrn_reflns_theta_full 26.000
_diffrn_reflns_theta_max 26.372
_diffrn_reflns_theta_min 2.451
_diffrn_source 'microfocus sealed X-ray tube'
_diffrn_source_type 'Incoatec I\ms'
_diffrn_standards_number 0
_exptl_absorpt_coefficient_mu 0.576
_exptl_absorpt_correction_T_max 0.7453
_exptl_absorpt_correction_T_min 0.7105
_exptl_absorpt_correction_type multi-scan
_exptl_absorpt_process_details
'SADABS-2014/5 (Bruker,2014/5) was used for absorption correction. wR2(int) was 0.0774 before and 0.0553 after correction. The Ratio of minimum to maximum transmission is 0.9533. The \l/2 correction factor is Not present.'
_exptl_crystal_colour white
_exptl_crystal_colour_primary white
_exptl_crystal_density_diffrn 1.342
_exptl_crystal_density_method 'not measured'
_exptl_crystal_description needle
_exptl_crystal_F_000 1744
_exptl_crystal_size_max 0.21
_exptl_crystal_size_mid 0.209
_exptl_crystal_size_min 0.121
_refine_diff_density_max 0.475
_refine_diff_density_min -0.502
_refine_diff_density_rms 0.069
_refine_ls_extinction_method none
_refine_ls_goodness_of_fit_ref 1.110
_refine_ls_hydrogen_treatment constr
_refine_ls_matrix_type full
_refine_ls_number_parameters 482
_refine_ls_number_reflns 7855
_refine_ls_number_restraints 0
_refine_ls_restrained_S_all 1.110
_refine_ls_R_factor_all 0.0598
_refine_ls_R_factor_gt 0.0432
_refine_ls_shift/su_max 0.001
_refine_ls_shift/su_mean 0.000
_refine_ls_structure_factor_coef Fsqd
_refine_ls_weighting_details 'w=1/[\s^2^(Fo^2^)+(0.0300P)^2^+6.8578P] where P=(Fo^2^+2Fc^2^)/3'
_refine_ls_weighting_scheme calc
_refine_ls_wR_factor_gt 0.0928
_refine_ls_wR_factor_ref 0.0977
_reflns_Friedel_coverage 0.000
_reflns_number_gt 6523
_reflns_number_total 7855
_reflns_threshold_expression 'I > 2\s(I)'
_cod_data_source_file c8sc02820f2.cif
_cod_data_source_block fe_mst
_cod_depositor_comments 'Adding full bibliography for 1549971--1549976.cif.'
_cod_database_code 1549975
_shelx_shelxl_version_number 2014/7
_shelx_space_group_comment
;
The symmetry employed for this shelxl refinement is uniquely defined
by the following loop, which should always be used as a source of
symmetry information in preference to the above space-group names.
They are only intended as comments.
;
_olex2_refinement_description
;
1. Fixed Uiso
 At 1.2 times of:
  All C(H) groups, All C(H,H) groups
 At 1.5 times of:
  All C(H,H,H) groups
2.a Secondary CH2 refined with riding coordinates:
 C1(H1A,H1B), C2(H2A,H2B), C13(H13A,H13B), C12(H12A,H12B), C23(H23A,H23B),
 C24(H24A,H24B)
2.b Aromatic/amide H refined with riding coordinates:
 C6(H6), C9(H9), C17(H17), C20(H20), C28(H28), C31(H31)
2.c Idealised Me refined as rotating group:
 C5(H5A,H5B,H5C), C8(H8A,H8B,H8C), C11(H11A,H11B,H11C), C16(H16A,H16B,H16C),
 C19(H19A,H19B,H19C), C22(H22A,H22B,H22C), C27(H27A,H27B,H27C), C30(H30A,H30B,
 H30C), C33(H33A,H33B,H33C), C34(H34A,H34B,H34C), C35(H35A,H35B,H35C), C36(H36A,
 H36B,H36C), C37(H37A,H37B,H37C)
;
_olex2_submission_special_instructions 'No special instructions were received'

loop_
_space_group_symop_operation_xyz
'x, y, z'
'-x+1/2, y+1/2, -z+1/2'
'-x, -y, -z'
'x-1/2, -y-1/2, z-1/2'

loop_
_atom_site_label
_atom_site_type_symbol
_atom_site_fract_x
_atom_site_fract_y
_atom_site_fract_z
_atom_site_U_iso_or_equiv
_atom_site_adp_type
_atom_site_occupancy
_atom_site_site_symmetry_order
_atom_site_calc_flag
_atom_site_refinement_flags_posn
Fe1 Fe 0.30064(2) 0.50297(4) 0.52272(2) 0.01290(10) Uani 1 1 d .
O1 O 0.31415(8) 0.2996(2) 0.69938(8) 0.0216(4) Uani 1 1 d .
S1 S 0.34758(3) 0.41092(7) 0.66610(3) 0.01592(14) Uani 1 1 d .
N1 N 0.33510(10) 0.3277(2) 0.46529(9) 0.0148(4) Uani 1 1 d .
C1 C 0.38495(12) 0.2494(3) 0.50548(12) 0.0171(5) Uani 1 1 d .
H1A H 0.4254 0.3042 0.5054 0.021 Uiso 1 1 calc R
H1B H 0.3913 0.1492 0.4882 0.021 Uiso 1 1 calc R
S2 S 0.37179(3) 0.79649(7) 0.48104(3) 0.01687(15) Uani 1 1 d .
O2 O 0.32647(9) 0.5610(2) 0.67557(8) 0.0226(4) Uani 1 1 d .
N2 N 0.34560(10) 0.3836(2) 0.59311(10) 0.0171(5) Uani 1 1 d .
C2 C 0.36623(12) 0.2369(3) 0.57256(12) 0.0175(5) Uani 1 1 d .
H2A H 0.3314 0.1645 0.5743 0.021 Uiso 1 1 calc R
H2B H 0.4028 0.2021 0.6008 0.021 Uiso 1 1 calc R
N3 N 0.35277(10) 0.6289(2) 0.46956(10) 0.0175(5) Uani 1 1 d .
S3 S 0.15081(3) 0.51583(7) 0.48728(3) 0.01579(14) Uani 1 1 d .
O3 O 0.32672(9) 0.8600(2) 0.52089(8) 0.0243(4) Uani 1 1 d .
C3 C 0.42904(12) 0.3955(3) 0.69635(11) 0.0162(5) Uani 1 1 d .
N4 N 0.21529(10) 0.4276(2) 0.48716(10) 0.0169(5) Uani 1 1 d .
O4 O 0.43756(9) 0.8146(2) 0.50240(9) 0.0268(5) Uani 1 1 d .
C4 C 0.46921(13) 0.5180(3) 0.68879(12) 0.0219(6) Uani 1 1 d .
O5 O 0.12497(8) 0.5538(2) 0.42484(8) 0.0199(4) Uani 1 1 d .
N5 N 0.19425(10) 0.9369(2) 0.63162(10) 0.0186(5) Uani 1 1 d .
C5 C 0.44936(15) 0.6580(3) 0.65382(15) 0.0350(7) Uani 1 1 d .
H5A H 0.4260 0.6325 0.6135 0.052 Uiso 1 1 calc GR
H5B H 0.4870 0.7158 0.6460 0.052 Uiso 1 1 calc GR
H5C H 0.4221 0.7167 0.6793 0.052 Uiso 1 1 calc GR
C6 C 0.53188(13) 0.5077(4) 0.71381(13) 0.0277(7) Uani 1 1 d .
H6 H 0.5590 0.5905 0.7101 0.033 Uiso 1 1 calc R
O6 O 0.16177(8) 0.6381(2) 0.53108(8) 0.0211(4) Uani 1 1 d .
C7 C 0.55625(13) 0.3823(4) 0.74381(13) 0.0289(7) Uani 1 1 d .
C8 C 0.62506(14) 0.3747(5) 0.76932(17) 0.0466(9) Uani 1 1 d .
H8A H 0.6358 0.2726 0.7816 0.070 Uiso 1 1 calc GR
H8B H 0.6320 0.4395 0.8062 0.070 Uiso 1 1 calc GR
H8C H 0.6520 0.4070 0.7367 0.070 Uiso 1 1 calc GR
C9 C 0.51652(13) 0.2627(3) 0.74866(12) 0.0242(6) Uani 1 1 d .
H9 H 0.5332 0.1752 0.7685 0.029 Uiso 1 1 calc R
C10 C 0.45299(12) 0.2644(3) 0.72571(12) 0.0185(6) Uani 1 1 d .
C11 C 0.41670(13) 0.1224(3) 0.73365(13) 0.0246(6) Uani 1 1 d .
H11A H 0.3969 0.0904 0.6926 0.037 Uiso 1 1 calc GR
H11B H 0.3839 0.1392 0.7626 0.037 Uiso 1 1 calc GR
H11C H 0.4458 0.0454 0.7509 0.037 Uiso 1 1 calc GR
C14 C 0.35918(12) 0.8842(3) 0.40487(11) 0.0157(5) Uani 1 1 d .
C13 C 0.39475(13) 0.5435(3) 0.43117(13) 0.0218(6) Uani 1 1 d .
H13A H 0.4350 0.5202 0.4563 0.026 Uiso 1 1 calc R
H13B H 0.4045 0.6016 0.3938 0.026 Uiso 1 1 calc R
C12 C 0.36030(13) 0.4013(3) 0.41073(12) 0.0199(6) Uani 1 1 d .
H12A H 0.3250 0.4245 0.3787 0.024 Uiso 1 1 calc R
H12B H 0.3899 0.3337 0.3913 0.024 Uiso 1 1 calc R
C15 C 0.29705(12) 0.8853(3) 0.37514(12) 0.0176(5) Uani 1 1 d .
C16 C 0.24064(12) 0.8181(3) 0.40347(13) 0.0258(6) Uani 1 1 d .
H16A H 0.2021 0.8389 0.3761 0.039 Uiso 1 1 calc GR
H16B H 0.2368 0.8610 0.4453 0.039 Uiso 1 1 calc GR
H16C H 0.2465 0.7107 0.4074 0.039 Uiso 1 1 calc GR
C17 C 0.28618(13) 0.9540(3) 0.31704(12) 0.0202(6) Uani 1 1 d .
H17 H 0.2446 0.9526 0.2966 0.024 Uiso 1 1 calc R
C18 C 0.33366(13) 1.0250(3) 0.28754(12) 0.0219(6) Uani 1 1 d .
C19 C 0.32021(16) 1.1027(4) 0.22550(13) 0.0340(7) Uani 1 1 d .
H19A H 0.3448 1.0566 0.1938 0.051 Uiso 1 1 calc GR
H19B H 0.3320 1.2073 0.2302 0.051 Uiso 1 1 calc GR
H19C H 0.2750 1.0951 0.2119 0.051 Uiso 1 1 calc GR
C20 C 0.39432(12) 1.0216(3) 0.31754(12) 0.0187(6) Uani 1 1 d .
H20 H 0.4274 1.0696 0.2979 0.022 Uiso 1 1 calc R
C21 C 0.40906(12) 0.9511(3) 0.37523(12) 0.0166(5) Uani 1 1 d .
C22 C 0.47780(12) 0.9515(3) 0.40011(13) 0.0243(6) Uani 1 1 d .
H22A H 0.5032 0.9967 0.3688 0.036 Uiso 1 1 calc GR
H22B H 0.4920 0.8495 0.4083 0.036 Uiso 1 1 calc GR
H22C H 0.4829 1.0085 0.4394 0.036 Uiso 1 1 calc GR
C23 C 0.28013(12) 0.2309(3) 0.44674(12) 0.0178(5) Uani 1 1 d .
H23A H 0.2755 0.1570 0.4804 0.021 Uiso 1 1 calc R
H23B H 0.2880 0.1768 0.4077 0.021 Uiso 1 1 calc R
C24 C 0.21900(12) 0.3194(3) 0.43561(12) 0.0199(6) Uani 1 1 d .
H24A H 0.2181 0.3719 0.3947 0.024 Uiso 1 1 calc R
H24B H 0.1822 0.2518 0.4342 0.024 Uiso 1 1 calc R
C25 C 0.09514(12) 0.3941(3) 0.52103(12) 0.0168(5) Uani 1 1 d .
C26 C 0.10265(12) 0.3677(3) 0.58656(12) 0.0192(6) Uani 1 1 d .
C27 C 0.15589(14) 0.4314(3) 0.63055(13) 0.0246(6) Uani 1 1 d .
H27A H 0.1966 0.4090 0.6141 0.037 Uiso 1 1 calc GR
H27B H 0.1547 0.3874 0.6725 0.037 Uiso 1 1 calc GR
H27C H 0.1507 0.5389 0.6334 0.037 Uiso 1 1 calc GR
C28 C 0.05861(13) 0.2777(3) 0.61294(13) 0.0246(6) Uani 1 1 d .
H28 H 0.0631 0.2606 0.6571 0.030 Uiso 1 1 calc R
C29 C 0.00830(13) 0.2118(3) 0.57727(14) 0.0264(6) Uani 1 1 d .
C30 C -0.04061(14) 0.1192(4) 0.60739(17) 0.0387(8) Uani 1 1 d .
H30A H -0.0525 0.0342 0.5803 0.058 Uiso 1 1 calc GR
H30B H -0.0782 0.1796 0.6126 0.058 Uiso 1 1 calc GR
H30C H -0.0228 0.0840 0.6487 0.058 Uiso 1 1 calc GR
C31 C 0.00367(13) 0.2356(3) 0.51307(14) 0.0263(7) Uani 1 1 d .
H31 H -0.0296 0.1883 0.4879 0.032 Uiso 1 1 calc R
C32 C 0.04554(12) 0.3261(3) 0.48316(13) 0.0213(6) Uani 1 1 d .
C33 C 0.03246(13) 0.3437(3) 0.41264(13) 0.0286(7) Uani 1 1 d .
H33A H 0.0710 0.3219 0.3921 0.043 Uiso 1 1 calc GR
H33B H 0.0190 0.4456 0.4029 0.043 Uiso 1 1 calc GR
H33C H -0.0012 0.2750 0.3972 0.043 Uiso 1 1 calc GR
C34 C 0.19375(14) 0.9844(3) 0.56431(13) 0.0268(6) Uani 1 1 d .
H34A H 0.1788 0.9025 0.5367 0.040 Uiso 1 1 calc GR
H34B H 0.2367 1.0123 0.5552 0.040 Uiso 1 1 calc GR
H34C H 0.1654 1.0695 0.5569 0.040 Uiso 1 1 calc GR
C35 C 0.21249(15) 1.0632(3) 0.67406(14) 0.0316(7) Uani 1 1 d .
H35A H 0.2536 1.1022 0.6640 0.047 Uiso 1 1 calc GR
H35B H 0.2155 1.0294 0.7180 0.047 Uiso 1 1 calc GR
H35C H 0.1804 1.1412 0.6682 0.047 Uiso 1 1 calc GR
C36 C 0.12978(12) 0.8835(3) 0.64328(13) 0.0234(6) Uani 1 1 d .
H36A H 0.0989 0.9627 0.6335 0.035 Uiso 1 1 calc GR
H36B H 0.1292 0.8549 0.6877 0.035 Uiso 1 1 calc GR
H36C H 0.1188 0.7977 0.6163 0.035 Uiso 1 1 calc GR
C37 C 0.24132(13) 0.8130(3) 0.64469(13) 0.0240(6) Uani 1 1 d .
H37A H 0.2292 0.7285 0.6174 0.036 Uiso 1 1 calc GR
H37B H 0.2417 0.7829 0.6890 0.036 Uiso 1 1 calc GR
H37C H 0.2836 0.8472 0.6362 0.036 Uiso 1 1 calc GR

loop_
_atom_site_aniso_label
_atom_site_aniso_U_11
_atom_site_aniso_U_22
_atom_site_aniso_U_33
_atom_site_aniso_U_23
_atom_site_aniso_U_13
_atom_site_aniso_U_12
Fe1 0.01295(18) 0.01181(18) 0.01433(19) -0.00034(14) 0.00342(13) 0.00028(14)
O1 0.0174(9) 0.0272(10) 0.0206(10) 0.0019(8) 0.0042(7) -0.0033(8)
S1 0.0150(3) 0.0174(3) 0.0155(3) 0.0002(3) 0.0023(2) 0.0006(3)
N1 0.0159(11) 0.0129(11) 0.0161(11) 0.0011(8) 0.0042(8) -0.0002(9)
C1 0.0159(13) 0.0141(13) 0.0216(14) -0.0029(11) 0.0026(10) 0.0009(10)
S2 0.0213(3) 0.0141(3) 0.0154(3) 0.0006(2) 0.0024(2) -0.0040(3)
O2 0.0258(10) 0.0219(10) 0.0206(10) -0.0025(8) 0.0041(8) 0.0061(8)
N2 0.0184(11) 0.0147(11) 0.0182(11) -0.0003(9) 0.0015(9) 0.0035(9)
C2 0.0175(13) 0.0147(13) 0.0202(14) 0.0004(10) 0.0006(10) 0.0027(11)
N3 0.0213(12) 0.0113(11) 0.0207(12) 0.0000(9) 0.0073(9) -0.0017(9)
S3 0.0142(3) 0.0149(3) 0.0187(3) 0.0000(3) 0.0039(2) -0.0005(3)
O3 0.0388(11) 0.0176(10) 0.0180(10) -0.0023(8) 0.0105(8) -0.0018(9)
C3 0.0161(13) 0.0217(14) 0.0113(12) -0.0020(10) 0.0034(10) -0.0016(11)
N4 0.0144(11) 0.0180(11) 0.0183(11) -0.0030(9) 0.0020(8) 0.0002(9)
O4 0.0280(11) 0.0265(11) 0.0245(10) 0.0069(8) -0.0055(8) -0.0102(9)
C4 0.0276(15) 0.0241(15) 0.0147(13) -0.0019(11) 0.0056(11) -0.0075(12)
O5 0.0155(9) 0.0215(10) 0.0230(10) 0.0032(8) 0.0036(7) -0.0012(8)
N5 0.0202(12) 0.0165(11) 0.0197(12) -0.0003(9) 0.0045(9) -0.0027(9)
C5 0.0405(18) 0.0288(17) 0.0352(18) 0.0077(14) 0.0009(14) -0.0145(14)
C6 0.0236(15) 0.0387(17) 0.0219(15) -0.0085(13) 0.0082(11) -0.0147(14)
O6 0.0239(10) 0.0162(9) 0.0240(10) -0.0042(8) 0.0062(8) -0.0030(8)
C7 0.0196(15) 0.0479(19) 0.0192(15) -0.0135(14) 0.0022(11) 0.0014(14)
C8 0.0182(16) 0.073(3) 0.047(2) -0.0180(19) -0.0048(14) 0.0024(17)
C9 0.0241(15) 0.0325(16) 0.0158(14) -0.0058(12) -0.0001(11) 0.0101(13)
C10 0.0202(14) 0.0224(14) 0.0134(13) -0.0032(11) 0.0042(10) 0.0019(11)
C11 0.0296(16) 0.0205(14) 0.0241(15) 0.0045(12) 0.0050(12) 0.0028(12)
C14 0.0217(14) 0.0108(12) 0.0149(13) -0.0022(10) 0.0030(10) -0.0001(10)
C13 0.0254(15) 0.0162(13) 0.0259(15) 0.0002(11) 0.0146(12) 0.0002(11)
C12 0.0264(15) 0.0165(13) 0.0185(14) -0.0002(11) 0.0108(11) 0.0004(11)
C15 0.0197(13) 0.0144(13) 0.0191(14) -0.0077(11) 0.0044(10) 0.0007(11)
C16 0.0182(14) 0.0353(17) 0.0241(15) -0.0070(13) 0.0029(11) -0.0065(12)
C17 0.0201(14) 0.0209(14) 0.0192(14) -0.0055(11) -0.0002(11) 0.0051(11)
C18 0.0329(16) 0.0160(14) 0.0168(14) -0.0020(11) 0.0031(11) 0.0075(12)
C19 0.047(2) 0.0327(17) 0.0217(16) 0.0073(13) 0.0015(13) 0.0063(15)
C20 0.0238(14) 0.0128(13) 0.0210(14) -0.0009(10) 0.0101(11) -0.0014(11)
C21 0.0206(14) 0.0118(12) 0.0179(13) -0.0033(10) 0.0043(10) 0.0006(10)
C22 0.0178(14) 0.0291(15) 0.0268(15) 0.0003(12) 0.0058(11) -0.0021(12)
C23 0.0206(14) 0.0136(13) 0.0193(14) -0.0021(10) 0.0027(10) -0.0002(11)
C24 0.0188(14) 0.0214(14) 0.0194(14) -0.0040(11) 0.0009(10) 0.0002(11)
C25 0.0141(13) 0.0129(12) 0.0244(14) 0.0008(11) 0.0076(10) 0.0012(10)
C26 0.0203(14) 0.0165(13) 0.0218(14) 0.0006(11) 0.0077(11) 0.0060(11)
C27 0.0348(16) 0.0192(14) 0.0199(14) -0.0005(11) 0.0031(12) -0.0004(12)
C28 0.0261(15) 0.0244(15) 0.0250(15) 0.0055(12) 0.0112(12) 0.0061(12)
C29 0.0171(14) 0.0225(15) 0.0410(18) 0.0096(13) 0.0108(12) 0.0039(12)
C30 0.0246(16) 0.0377(19) 0.056(2) 0.0184(16) 0.0158(15) -0.0017(14)
C31 0.0139(13) 0.0257(15) 0.0391(18) 0.0063(13) 0.0007(12) -0.0028(12)
C32 0.0152(13) 0.0211(14) 0.0279(15) 0.0040(12) 0.0036(11) 0.0028(11)
C33 0.0195(15) 0.0344(17) 0.0310(16) 0.0017(13) -0.0026(12) -0.0097(13)
C34 0.0312(16) 0.0295(16) 0.0206(14) 0.0052(12) 0.0088(12) -0.0033(13)
C35 0.0415(18) 0.0228(15) 0.0309(17) -0.0064(13) 0.0054(14) -0.0063(14)
C36 0.0192(14) 0.0259(15) 0.0264(15) 0.0017(12) 0.0086(11) -0.0020(12)
C37 0.0211(14) 0.0236(15) 0.0271(15) 0.0000(12) 0.0017(11) 0.0029(12)

loop_
_atom_type_symbol
_atom_type_description
_atom_type_scat_dispersion_real
_atom_type_scat_dispersion_imag
_atom_type_scat_source
C C 0.0033 0.0016 'International Tables Vol C Tables 4.2.6.8 and 6.1.1.4'
H H 0.0000 0.0000 'International Tables Vol C Tables 4.2.6.8 and 6.1.1.4'
Fe Fe 0.3463 0.8444 'International Tables Vol C Tables 4.2.6.8 and 6.1.1.4'
N N 0.0061 0.0033 'International Tables Vol C Tables 4.2.6.8 and 6.1.1.4'
O O 0.0106 0.0060 'International Tables Vol C Tables 4.2.6.8 and 6.1.1.4'
S S 0.1246 0.1234 'International Tables Vol C Tables 4.2.6.8 and 6.1.1.4'

loop_
_geom_angle_atom_site_label_1
_geom_angle_atom_site_label_2
_geom_angle_atom_site_label_3
_geom_angle
N2 Fe1 N1 82.40(8)
N2 Fe1 N4 116.72(9)
N3 Fe1 N1 82.35(8)
N3 Fe1 N2 118.33(9)
N3 Fe1 N4 119.99(9)
N4 Fe1 N1 82.91(8)
O1 S1 N2 113.70(11)
O1 S1 C3 105.45(11)
O2 S1 O1 114.31(11)
O2 S1 N2 107.61(11)
O2 S1 C3 108.79(12)
N2 S1 C3 106.61(11)
C1 N1 Fe1 106.36(15)
C1 N1 C23 112.18(19)
C12 N1 Fe1 106.09(15)
C12 N1 C1 112.39(19)
C12 N1 C23 112.6(2)
C23 N1 Fe1 106.61(14)
N1 C1 H1A 109.6
N1 C1 H1B 109.6
N1 C1 C2 110.3(2)
H1A C1 H1B 108.1
C2 C1 H1A 109.6
C2 C1 H1B 109.6
N3 S2 C14 105.40(11)
O3 S2 N3 107.32(11)
O3 S2 C14 107.32(11)
O4 S2 N3 112.65(12)
O4 S2 O3 116.10(12)
O4 S2 C14 107.41(11)
S1 N2 Fe1 128.44(12)
C2 N2 Fe1 113.17(15)
C2 N2 S1 116.84(17)
C1 C2 H2A 110.0
C1 C2 H2B 110.0
N2 C2 C1 108.7(2)
N2 C2 H2A 110.0
N2 C2 H2B 110.0
H2A C2 H2B 108.3
S2 N3 Fe1 127.05(12)
C13 N3 Fe1 113.84(16)
C13 N3 S2 115.35(17)
N4 S3 C25 106.73(12)
O5 S3 N4 112.35(11)
O5 S3 O6 116.13(11)
O5 S3 C25 107.65(11)
O6 S3 N4 107.07(11)
O6 S3 C25 106.37(11)
C4 C3 S1 117.9(2)
C10 C3 S1 121.44(19)
C10 C3 C4 120.6(2)
S3 N4 Fe1 125.18(12)
C24 N4 Fe1 113.51(15)
C24 N4 S3 115.82(17)
C3 C4 C5 124.5(2)
C6 C4 C3 118.0(3)
C6 C4 C5 117.5(3)
C34 N5 C37 109.9(2)
C35 N5 C34 110.1(2)
C35 N5 C36 110.0(2)
C35 N5 C37 108.9(2)
C36 N5 C34 108.7(2)
C36 N5 C37 109.3(2)
C4 C5 H5A 109.5
C4 C5 H5B 109.5
C4 C5 H5C 109.5
H5A C5 H5B 109.5
H5A C5 H5C 109.5
H5B C5 H5C 109.5
C4 C6 H6 118.7
C7 C6 C4 122.7(3)
C7 C6 H6 118.7
C6 C7 C8 121.0(3)
C6 C7 C9 118.1(3)
C9 C7 C8 120.9(3)
C7 C8 H8A 109.5
C7 C8 H8B 109.5
C7 C8 H8C 109.5
H8A C8 H8B 109.5
H8A C8 H8C 109.5
H8B C8 H8C 109.5
C7 C9 H9 118.6
C7 C9 C10 122.9(3)
C10 C9 H9 118.6
C3 C10 C11 126.4(2)
C9 C10 C3 117.7(2)
C9 C10 C11 115.9(2)
C10 C11 H11A 109.5
C10 C11 H11B 109.5
C10 C11 H11C 109.5
H11A C11 H11B 109.5
H11A C11 H11C 109.5
H11B C11 H11C 109.5
C15 C14 S2 117.83(19)
C15 C14 C21 120.1(2)
C21 C14 S2 122.03(19)
N3 C13 H13A 110.2
N3 C13 H13B 110.2
N3 C13 C12 107.6(2)
H13A C13 H13B 108.5
C12 C13 H13A 110.2
C12 C13 H13B 110.2
N1 C12 C13 110.6(2)
N1 C12 H12A 109.5
N1 C12 H12B 109.5
C13 C12 H12A 109.5
C13 C12 H12B 109.5
H12A C12 H12B 108.1
C14 C15 C16 123.9(2)
C17 C15 C14 118.7(2)
C17 C15 C16 117.3(2)
C15 C16 H16A 109.5
C15 C16 H16B 109.5
C15 C16 H16C 109.5
H16A C16 H16B 109.5
H16A C16 H16C 109.5
H16B C16 H16C 109.5
C15 C17 H17 118.7
C15 C17 C18 122.6(2)
C18 C17 H17 118.7
C17 C18 C19 121.6(3)
C20 C18 C17 117.5(2)
C20 C18 C19 120.9(3)
C18 C19 H19A 109.5
C18 C19 H19B 109.5
C18 C19 H19C 109.5
H19A C19 H19B 109.5
H19A C19 H19C 109.5
H19B C19 H19C 109.5
C18 C20 H20 118.5
C18 C20 C21 123.0(2)
C21 C20 H20 118.5
C14 C21 C22 125.6(2)
C20 C21 C14 118.0(2)
C20 C21 C22 116.4(2)
C21 C22 H22A 109.5
C21 C22 H22B 109.5
C21 C22 H22C 109.5
H22A C22 H22B 109.5
H22A C22 H22C 109.5
H22B C22 H22C 109.5
N1 C23 H23A 109.3
N1 C23 H23B 109.3
N1 C23 C24 111.8(2)
H23A C23 H23B 107.9
C24 C23 H23A 109.3
C24 C23 H23B 109.3
N4 C24 C23 109.3(2)
N4 C24 H24A 109.8
N4 C24 H24B 109.8
C23 C24 H24A 109.8
C23 C24 H24B 109.8
H24A C24 H24B 108.3
C26 C25 S3 118.3(2)
C32 C25 S3 121.2(2)
C32 C25 C26 120.5(2)
C25 C26 C27 124.1(2)
C28 C26 C25 118.3(2)
C28 C26 C27 117.5(2)
C26 C27 H27A 109.5
C26 C27 H27B 109.5
C26 C27 H27C 109.5
H27A C27 H27B 109.5
H27A C27 H27C 109.5
H27B C27 H27C 109.5
C26 C28 H28 118.7
C29 C28 C26 122.7(3)
C29 C28 H28 118.7
C28 C29 C30 121.7(3)
C31 C29 C28 117.5(3)
C31 C29 C30 120.8(3)
C29 C30 H30A 109.5
C29 C30 H30B 109.5
C29 C30 H30C 109.5
H30A C30 H30B 109.5
H30A C30 H30C 109.5
H30B C30 H30C 109.5
C29 C31 H31 118.4
C29 C31 C32 123.2(3)
C32 C31 H31 118.4
C25 C32 C33 125.9(2)
C31 C32 C25 117.7(2)
C31 C32 C33 116.3(2)
C32 C33 H33A 109.5
C32 C33 H33B 109.5
C32 C33 H33C 109.5
H33A C33 H33B 109.5
H33A C33 H33C 109.5
H33B C33 H33C 109.5
N5 C34 H34A 109.5
N5 C34 H34B 109.5
N5 C34 H34C 109.5
H34A C34 H34B 109.5
H34A C34 H34C 109.5
H34B C34 H34C 109.5
N5 C35 H35A 109.5
N5 C35 H35B 109.5
N5 C35 H35C 109.5
H35A C35 H35B 109.5
H35A C35 H35C 109.5
H35B C35 H35C 109.5
N5 C36 H36A 109.5
N5 C36 H36B 109.5
N5 C36 H36C 109.5
H36A C36 H36B 109.5
H36A C36 H36C 109.5
H36B C36 H36C 109.5
N5 C37 H37A 109.5
N5 C37 H37B 109.5
N5 C37 H37C 109.5
H37A C37 H37B 109.5
H37A C37 H37C 109.5
H37B C37 H37C 109.5

loop_
_geom_bond_atom_site_label_1
_geom_bond_atom_site_label_2
_geom_bond_distance
Fe1 N1 2.165(2)
Fe1 N2 2.017(2)
Fe1 N3 2.002(2)
Fe1 N4 2.018(2)
O1 S1 1.4489(19)
S1 O2 1.4465(19)
S1 N2 1.570(2)
S1 C3 1.796(3)
N1 C1 1.481(3)
N1 C12 1.477(3)
N1 C23 1.483(3)
C1 H1A 0.9900
C1 H1B 0.9900
C1 C2 1.518(4)
S2 N3 1.580(2)
S2 O3 1.4489(19)
S2 O4 1.438(2)
S2 C14 1.803(3)
N2 C2 1.474(3)
C2 H2A 0.9900
C2 H2B 0.9900
N3 C13 1.476(3)
S3 N4 1.582(2)
S3 O5 1.4347(19)
S3 O6 1.4506(19)
S3 C25 1.806(3)
C3 C4 1.414(4)
C3 C10 1.413(4)
N4 C24 1.476(3)
C4 C5 1.508(4)
C4 C6 1.391(4)
N5 C34 1.494(3)
N5 C35 1.485(3)
N5 C36 1.490(3)
N5 C37 1.509(3)
C5 H5A 0.9800
C5 H5B 0.9800
C5 H5C 0.9800
C6 H6 0.9500
C6 C7 1.379(4)
C7 C8 1.513(4)
C7 C9 1.379(4)
C8 H8A 0.9800
C8 H8B 0.9800
C8 H8C 0.9800
C9 H9 0.9500
C9 C10 1.393(4)
C10 C11 1.513(4)
C11 H11A 0.9800
C11 H11B 0.9800
C11 H11C 0.9800
C14 C15 1.411(4)
C14 C21 1.412(4)
C13 H13A 0.9900
C13 H13B 0.9900
C13 C12 1.522(4)
C12 H12A 0.9900
C12 H12B 0.9900
C15 C16 1.512(4)
C15 C17 1.385(4)
C16 H16A 0.9800
C16 H16B 0.9800
C16 H16C 0.9800
C17 H17 0.9500
C17 C18 1.388(4)
C18 C19 1.501(4)
C18 C20 1.386(4)
C19 H19A 0.9800
C19 H19B 0.9800
C19 H19C 0.9800
C20 H20 0.9500
C20 C21 1.394(4)
C21 C22 1.507(4)
C22 H22A 0.9800
C22 H22B 0.9800
C22 H22C 0.9800
C23 H23A 0.9900
C23 H23B 0.9900
C23 C24 1.523(4)
C24 H24A 0.9900
C24 H24B 0.9900
C25 C26 1.410(4)
C25 C32 1.409(4)
C26 C27 1.516(4)
C26 C28 1.392(4)
C27 H27A 0.9800
C27 H27B 0.9800
C27 H27C 0.9800
C28 H28 0.9500
C28 C29 1.388(4)
C29 C30 1.516(4)
C29 C31 1.378(4)
C30 H30A 0.9800
C30 H30B 0.9800
C30 H30C 0.9800
C31 H31 0.9500
C31 C32 1.399(4)
C32 C33 1.511(4)
C33 H33A 0.9800
C33 H33B 0.9800
C33 H33C 0.9800
C34 H34A 0.9800
C34 H34B 0.9800
C34 H34C 0.9800
C35 H35A 0.9800
C35 H35B 0.9800
C35 H35C 0.9800
C36 H36A 0.9800
C36 H36B 0.9800
C36 H36C 0.9800
C37 H37A 0.9800
C37 H37B 0.9800
C37 H37C 0.9800

loop_
_geom_torsion_atom_site_label_1
_geom_torsion_atom_site_label_2
_geom_torsion_atom_site_label_3
_geom_torsion_atom_site_label_4
_geom_torsion
Fe1 N1 C1 C2 38.7(2)
Fe1 N1 C12 C13 39.0(2)
Fe1 N1 C23 C24 35.4(2)
Fe1 N2 C2 C1 34.4(2)
Fe1 N3 C13 C12 35.0(3)
Fe1 N4 C24 C23 31.7(3)
O1 S1 N2 Fe1 111.59(16)
O1 S1 N2 C2 -53.1(2)
O1 S1 C3 C4 -159.60(19)
O1 S1 C3 C10 21.7(2)
S1 N2 C2 C1 -158.63(17)
S1 C3 C4 C5 -3.6(4)
S1 C3 C4 C6 178.2(2)
S1 C3 C10 C9 -179.08(19)
S1 C3 C10 C11 2.4(4)
N1 C1 C2 N2 -48.9(3)
N1 C23 C24 N4 -45.0(3)
C1 N1 C12 C13 -76.8(3)
C1 N1 C23 C24 151.5(2)
S2 N3 C13 C12 -165.19(18)
S2 C14 C15 C16 0.3(3)
S2 C14 C15 C17 179.05(19)
S2 C14 C21 C20 -177.36(18)
S2 C14 C21 C22 3.5(4)
O2 S1 N2 Fe1 -16.08(19)
O2 S1 N2 C2 179.22(18)
O2 S1 C3 C4 -36.6(2)
O2 S1 C3 C10 144.7(2)
N2 S1 C3 C4 79.2(2)
N2 S1 C3 C10 -99.5(2)
N3 S2 C14 C15 61.8(2)
N3 S2 C14 C21 -118.6(2)
N3 C13 C12 N1 -49.3(3)
S3 N4 C24 C23 -172.99(17)
S3 C25 C26 C27 -2.0(3)
S3 C25 C26 C28 177.99(19)
S3 C25 C32 C31 -178.8(2)
S3 C25 C32 C33 0.2(4)
O3 S2 N3 Fe1 -21.57(19)
O3 S2 N3 C13 -178.22(19)
O3 S2 C14 C15 -52.3(2)
O3 S2 C14 C21 127.3(2)
C3 S1 N2 Fe1 -132.65(15)
C3 S1 N2 C2 62.6(2)
C3 C4 C6 C7 1.8(4)
N4 S3 C25 C26 73.2(2)
N4 S3 C25 C32 -106.5(2)
O4 S2 N3 Fe1 107.44(16)
O4 S2 N3 C13 -49.2(2)
O4 S2 C14 C15 -177.81(19)
O4 S2 C14 C21 1.8(2)
C4 C3 C10 C9 2.2(4)
C4 C3 C10 C11 -176.3(2)
C4 C6 C7 C8 178.9(3)
C4 C6 C7 C9 0.3(4)
O5 S3 N4 Fe1 113.91(14)
O5 S3 N4 C24 -38.1(2)
O5 S3 C25 C26 -166.03(19)
O5 S3 C25 C32 14.3(2)
C5 C4 C6 C7 -176.5(3)
C6 C7 C9 C10 -1.2(4)
O6 S3 N4 Fe1 -14.73(17)
O6 S3 N4 C24 -166.74(18)
O6 S3 C25 C26 -40.9(2)
O6 S3 C25 C32 139.4(2)
C7 C9 C10 C3 0.0(4)
C7 C9 C10 C11 178.6(2)
C8 C7 C9 C10 -179.8(3)
C10 C3 C4 C5 175.1(3)
C10 C3 C4 C6 -3.1(4)
C14 S2 N3 Fe1 -135.73(15)
C14 S2 N3 C13 67.6(2)
C14 C15 C17 C18 -1.6(4)
C12 N1 C1 C2 154.3(2)
C12 N1 C23 C24 -80.5(3)
C15 C14 C21 C20 2.2(4)
C15 C14 C21 C22 -176.9(2)
C15 C17 C18 C19 -178.1(3)
C15 C17 C18 C20 1.9(4)
C16 C15 C17 C18 177.3(2)
C17 C18 C20 C21 -0.1(4)
C18 C20 C21 C14 -1.9(4)
C18 C20 C21 C22 177.2(2)
C19 C18 C20 C21 179.9(2)
C21 C14 C15 C16 -179.3(2)
C21 C14 C15 C17 -0.6(4)
C23 N1 C1 C2 -77.5(2)
C23 N1 C12 C13 155.3(2)
C25 S3 N4 Fe1 -128.32(15)
C25 S3 N4 C24 79.7(2)
C25 C26 C28 C29 0.8(4)
C26 C25 C32 C31 1.6(4)
C26 C25 C32 C33 -179.4(3)
C26 C28 C29 C30 -177.5(3)
C26 C28 C29 C31 1.5(4)
C27 C26 C28 C29 -179.2(3)
C28 C29 C31 C32 -2.3(4)
C29 C31 C32 C25 0.8(4)
C29 C31 C32 C33 -178.3(3)
C30 C29 C31 C32 176.6(3)
C32 C25 C26 C27 177.7(2)
C32 C25 C26 C28 -2.3(4)
